data_7250396
loop_
_publ_author_name
'Li, Jin-Ge'
'Qiu, Bing-Bo'
'Jiang, Hui'
'Song, Mao-Ping'
'Gong, Jun-Fang'

_publ_section_title
;
 Chiral PCN pincer Ni(ii) complex-catalyzed asymmetric hydrophosphination
 of 2-alkenoylpyridines with diphenylphosphine
;
_journal_issue 20
_journal_name_full 'RSC Advances'
_journal_page_first 15904
_journal_page_last 15918
_journal_paper_doi 10.1039/D5RA01336D
_journal_volume 15
_journal_year 2025
_chemical_absolute_configuration ad
_chemical_formula_moiety 'C41 H34 Cl N2 Ni O2 P S, C H2 Cl2'
_chemical_formula_sum 'C42 H36 Cl3 N2 Ni O2 P S'
_chemical_formula_weight 828.82
_space_group_crystal_system orthorhombic
_space_group_IT_number 19
_space_group_name_Hall 'P 2ac 2ab'
_space_group_name_H-M_alt 'P 21 21 21'
_atom_sites_solution_hydrogens geom
_atom_sites_solution_primary heavy
_audit_creation_date 2023-07-25
_audit_creation_method
;
Olex2 1.2
(compiled 2018.05.29 svn.r3508 for OlexSys, GUI svn.r5506)
;
_audit_update_record
;
2023-08-07 deposited with the CCDC.	2025-04-29 downloaded from the CCDC.
;
_cell_angle_alpha 90
_cell_angle_beta 90
_cell_angle_gamma 90
_cell_formula_units_Z 4
_cell_length_a 10.22391(12)
_cell_length_b 13.99060(16)
_cell_length_c 26.8623(3)
_cell_measurement_reflns_used 7106
_cell_measurement_temperature 293(2)
_cell_measurement_theta_max 70.3690
_cell_measurement_theta_min 4.5490
_cell_volume 3842.35(8)
_computing_cell_refinement 'CrysAlisPro 1.171.42.81a (Rigaku OD, 2023)'
_computing_data_collection 'CrysAlisPro 1.171.42.81a (Rigaku OD, 2023)'
_computing_data_reduction 'CrysAlisPro 1.171.42.81a (Rigaku OD, 2023)'
_computing_molecular_graphics 'Olex2 (Dolomanov et al., 2009)'
_computing_publication_material 'Olex2 (Dolomanov et al., 2009)'
_computing_structure_refinement 'ShelXL (Sheldrick, 2015)'
_computing_structure_solution 'ShelXS (Sheldrick, 2008)'
_diffrn_ambient_temperature 293(2)
_diffrn_detector 'CCD plate'
_diffrn_detector_area_resol_mean 16.2312
_diffrn_detector_type Eos
_diffrn_measured_fraction_theta_full 0.999
_diffrn_measured_fraction_theta_max 0.990
_diffrn_measurement_details
;
List of Runs (angles in degrees, time in seconds):

  # Type    Start    End  Width  t~exp~   \w     \q     \k     \f   Frames
#--------------------------------------------------------------------------
  1  \w    -33.00  29.00   0.50    2.50    --  -33.50  57.00 -30.00  124
  2  \w   -101.00 -36.00   0.50    2.50    --  -33.50 178.00 -30.00  130
  3  \w    -82.00 -15.00   0.50    2.50    --  -33.50 -57.00-120.00  134
  4  \w    -90.00 -16.00   0.50    2.50    --  -33.50 -57.00  30.00  148
  5  \w     70.00 110.00   0.50    2.50    --   36.47 178.00 -90.00   80
  6  \w     41.00  99.00   0.50   12.50    --  108.00-110.00  60.00  116
  7  \w     57.00 104.00   0.50   12.50    --  108.00 -94.00-180.00   94
  8  \w    102.00 146.00   0.50   12.50    --  108.00  77.00 150.00   88
  9  \w    108.00 133.00   0.50   12.50    --  108.00  77.00 -90.00   50
 10  \w     38.00 128.00   0.50   12.50    --  108.00 -45.00  60.00  180
 11  \w     85.00 178.00   0.50   12.50    --  108.00  30.00  60.00  186
 12  \w     47.00 128.00   0.50   12.50    --  108.00 -61.00-120.00  162
 13  \w    111.00 171.00   0.50   12.50    --  108.00 111.00-150.00  120
;
_diffrn_measurement_device 'four-circle diffractometer'
_diffrn_measurement_device_type 'Xcalibur, Eos, Gemini'
_diffrn_measurement_method '\w scans'
_diffrn_orient_matrix_type 'CrysAlisPro convention (1999,Acta A55,543-557)'
_diffrn_orient_matrix_UB_11 -0.0523134000
_diffrn_orient_matrix_UB_12 0.0325121000
_diffrn_orient_matrix_UB_13 0.0510521000
_diffrn_orient_matrix_UB_21 0.0178488000
_diffrn_orient_matrix_UB_22 -0.1021533000
_diffrn_orient_matrix_UB_23 0.0202969000
_diffrn_orient_matrix_UB_31 0.1401754000
_diffrn_orient_matrix_UB_32 0.0251500000
_diffrn_orient_matrix_UB_33 0.0164608000
_diffrn_radiation_monochromator graphite
_diffrn_radiation_probe x-ray
_diffrn_radiation_type CuK\a
_diffrn_radiation_wavelength 1.54184
_diffrn_reflns_av_R_equivalents 0.0311
_diffrn_reflns_av_unetI/netI 0.0449
_diffrn_reflns_Laue_measured_fraction_full 0.999
_diffrn_reflns_Laue_measured_fraction_max 0.990
_diffrn_reflns_limit_h_max 12
_diffrn_reflns_limit_h_min -9
_diffrn_reflns_limit_k_max 16
_diffrn_reflns_limit_k_min -17
_diffrn_reflns_limit_l_max 32
_diffrn_reflns_limit_l_min -32
_diffrn_reflns_number 14376
_diffrn_reflns_point_group_measured_fraction_full 0.998
_diffrn_reflns_point_group_measured_fraction_max 0.979
_diffrn_reflns_theta_full 67.684
_diffrn_reflns_theta_max 70.440
_diffrn_reflns_theta_min 3.562
_diffrn_source 'fine-focus sealed X-ray tube'
_diffrn_source_type 'Enhance (Cu) X-ray Source'
_exptl_absorpt_coefficient_mu 3.860
_exptl_absorpt_correction_T_max 1.00000
_exptl_absorpt_correction_T_min 0.92371
_exptl_absorpt_correction_type multi-scan
_exptl_absorpt_process_details
;
CrysAlisPro 1.171.42.81a (Rigaku Oxford Diffraction, 2023)
Empirical absorption correction using spherical harmonics,
implemented in SCALE3 ABSPACK scaling algorithm.
;
_exptl_crystal_colour red
_exptl_crystal_colour_primary red
_exptl_crystal_density_diffrn 1.433
_exptl_crystal_description prism
_exptl_crystal_F_000 1712
_exptl_crystal_size_max 0.13
_exptl_crystal_size_mid 0.1
_exptl_crystal_size_min 0.09
_refine_diff_density_max 0.341
_refine_diff_density_min -0.354
_refine_diff_density_rms 0.063
_refine_ls_abs_structure_details
;
 Flack x determined using 2612 quotients [(I+)-(I-)]/[(I+)+(I-)]
 (Parsons, Flack and Wagner, Acta Cryst. B69 (2013) 249-259).
;
_refine_ls_abs_structure_Flack 0.005(11)
_refine_ls_extinction_method none
_refine_ls_goodness_of_fit_ref 1.032
_refine_ls_hydrogen_treatment constr
_refine_ls_matrix_type full
_refine_ls_number_parameters 470
_refine_ls_number_reflns 7194
_refine_ls_number_restraints 0
_refine_ls_restrained_S_all 1.032
_refine_ls_R_factor_all 0.0458
_refine_ls_R_factor_gt 0.0412
_refine_ls_shift/su_max 0.000
_refine_ls_shift/su_mean 0.000
_refine_ls_structure_factor_coef Fsqd
_refine_ls_weighting_details 'w=1/[\s^2^(Fo^2^)+(0.0597P)^2^+0.4620P] where P=(Fo^2^+2Fc^2^)/3'
_refine_ls_weighting_scheme calc
_refine_ls_wR_factor_gt 0.1044
_refine_ls_wR_factor_ref 0.1086
_reflns_Friedel_coverage 0.762
_reflns_Friedel_fraction_full 0.996
_reflns_Friedel_fraction_max 0.965
_reflns_number_gt 6605
_reflns_number_total 7194
_reflns_threshold_expression 'I > 2\s(I)'
_cod_data_source_file d5ra01336d2.cif
_cod_data_source_block 202307191_auto
_cod_original_cell_volume 3842.34(8)
_cod_database_code 7250396
_shelx_shelxl_version_number 2014/7
_chemical_oxdiff_formula C20H20N4O4P1S1Cl1Ni1
_shelx_space_group_comment
;
The symmetry employed for this shelxl refinement is uniquely defined
by the following loop, which should always be used as a source of
symmetry information in preference to the above space-group names.
They are only intended as comments.
;
_shelx_estimated_absorpt_t_max 0.723
_shelx_estimated_absorpt_t_min 0.634
_reflns_odcompleteness_completeness 99.90
_reflns_odcompleteness_iscentric 1
_reflns_odcompleteness_theta 66.97
_olex2_refinement_description
;
1. Fixed Uiso
 At 1.2 times of:
  All C(H) groups, All C(H,H) groups
 At 1.5 times of:
  All C(H,H,H) groups
2.a Ternary CH refined with riding coordinates:
 C21(H21), C22(H22)
2.b Secondary CH2 refined with riding coordinates:
 C13(H13A,H13B), C42(H42A,H42B)
2.c Aromatic/amide H refined with riding coordinates:
 C2(H2), C3(H3), C4(H4), C5(H5), C6(H6), C8(H8), C9(H9), C10(H10), C11(H11),
 C12(H12), C16(H16), C17(H17), C18(H18), C24(H24), C25(H25), C26(H26), C27(H27),
  C28(H28), C30(H30), C31(H31), C32(H32), C33(H33), C34(H34), C36(H36),
 C37(H37), C39(H39), C40(H40)
2.d Idealised Me refined as rotating group:
 C41(H41A,H41B,H41C)
;
_olex2_submission_special_instructions 'No special instructions were received'
_oxdiff_exptl_absorpt_empirical_details
;
Empirical correction (ABSPACK) includes:
- Absorption correction using spherical harmonics
- Frame scaling
;
_oxdiff_exptl_absorpt_empirical_full_max 1.158
_oxdiff_exptl_absorpt_empirical_full_min 0.919

loop_
_space_group_symop_operation_xyz
'x, y, z'
'-x+1/2, -y, z+1/2'
'x+1/2, -y+1/2, -z'
'-x, y+1/2, -z+1/2'

loop_
_atom_site_label
_atom_site_type_symbol
_atom_site_fract_x
_atom_site_fract_y
_atom_site_fract_z
_atom_site_U_iso_or_equiv
_atom_site_adp_type
_atom_site_occupancy
_atom_site_site_symmetry_order
_atom_site_calc_flag
_atom_site_refinement_flags_posn
_atom_site_refinement_flags_adp
_atom_site_refinement_flags_occupancy
_atom_site_disorder_assembly
_atom_site_disorder_group
Ni1 Ni 0.40594(6) 0.78608(5) 0.40032(2) 0.03475(16) Uani 1 1 d . . . . .
Cl1 Cl 0.29735(12) 0.88934(8) 0.35355(4) 0.0501(2) Uani 1 1 d . . . . .
S1 S 0.31763(11) 0.40276(7) 0.37142(5) 0.0478(3) Uani 1 1 d . . . . .
P1 P 0.55554(10) 0.87599(8) 0.43060(4) 0.0405(2) Uani 1 1 d . . . . .
O1 O 0.3146(4) 0.3653(2) 0.42095(15) 0.0619(9) Uani 1 1 d . . . . .
O2 O 0.2308(4) 0.3648(3) 0.33499(18) 0.0664(10) Uani 1 1 d . . . . .
N1 N 0.3196(3) 0.6754(2) 0.37397(13) 0.0374(7) Uani 1 1 d . . . . .
N2 N 0.2772(4) 0.5187(2) 0.37409(14) 0.0425(8) Uani 1 1 d . . . . .
C1 C 0.6950(5) 0.8734(3) 0.38836(19) 0.0511(10) Uani 1 1 d . . . . .
C2 C 0.6695(6) 0.8785(4) 0.3373(2) 0.0642(13) Uani 1 1 d . . . . .
H2 H 0.5838 0.8828 0.3259 0.077 Uiso 1 1 calc R . . . .
C3 C 0.7718(8) 0.8772(5) 0.3040(3) 0.0811(19) Uani 1 1 d . . . . .
H3 H 0.7552 0.8792 0.2700 0.097 Uiso 1 1 calc R . . . .
C4 C 0.8993(7) 0.8731(5) 0.3212(3) 0.090(2) Uani 1 1 d . . . . .
H4 H 0.9684 0.8741 0.2987 0.108 Uiso 1 1 calc R . . . .
C5 C 0.9239(6) 0.8676(7) 0.3708(3) 0.101(3) Uani 1 1 d . . . . .
H5 H 1.0098 0.8641 0.3820 0.121 Uiso 1 1 calc R . . . .
C6 C 0.8233(6) 0.8670(6) 0.4043(3) 0.082(2) Uani 1 1 d . . . . .
H6 H 0.8413 0.8624 0.4382 0.099 Uiso 1 1 calc R . . . .
C7 C 0.5326(5) 1.0014(3) 0.44727(16) 0.0470(10) Uani 1 1 d . . . . .
C8 C 0.6361(7) 1.0546(4) 0.4646(3) 0.0785(19) Uani 1 1 d . . . . .
H8 H 0.7194 1.0278 0.4656 0.094 Uiso 1 1 calc R . . . .
C9 C 0.6173(9) 1.1482(5) 0.4807(3) 0.092(2) Uani 1 1 d . . . . .
H9 H 0.6877 1.1840 0.4923 0.111 Uiso 1 1 calc R . . . .
C10 C 0.4938(9) 1.1874(4) 0.4794(2) 0.080(2) Uani 1 1 d . . . . .
H10 H 0.4801 1.2493 0.4909 0.097 Uiso 1 1 calc R . . . .
C11 C 0.3916(8) 1.1352(5) 0.4612(3) 0.0791(17) Uani 1 1 d . . . . .
H11 H 0.3087 1.1624 0.4594 0.095 Uiso 1 1 calc R . . . .
C12 C 0.4107(6) 1.0431(4) 0.4457(2) 0.0641(13) Uani 1 1 d . . . . .
H12 H 0.3400 1.0079 0.4339 0.077 Uiso 1 1 calc R . . . .
C13 C 0.6062(5) 0.8181(3) 0.48897(17) 0.0506(10) Uani 1 1 d . . . . .
H13A H 0.6999 0.8236 0.4938 0.061 Uiso 1 1 calc R . . . .
H13B H 0.5619 0.8465 0.5173 0.061 Uiso 1 1 calc R . . . .
C14 C 0.4785(4) 0.6948(3) 0.44428(14) 0.0381(8) Uani 1 1 d . . . . .
C15 C 0.5666(4) 0.7148(3) 0.48259(15) 0.0434(9) Uani 1 1 d . . . . .
C16 C 0.6111(5) 0.6417(4) 0.51290(17) 0.0516(11) Uani 1 1 d . . . . .
H16 H 0.6724 0.6548 0.5375 0.062 Uiso 1 1 calc R . . . .
C17 C 0.5654(5) 0.5492(4) 0.50695(19) 0.0540(11) Uani 1 1 d . . . . .
H17 H 0.5956 0.5009 0.5278 0.065 Uiso 1 1 calc R . . . .
C18 C 0.4752(5) 0.5282(3) 0.47028(18) 0.0477(10) Uani 1 1 d . . . . .
H18 H 0.4427 0.4664 0.4669 0.057 Uiso 1 1 calc R . . . .
C19 C 0.4335(4) 0.6004(3) 0.43837(14) 0.0381(8) Uani 1 1 d . . . . .
C20 C 0.3433(4) 0.5949(3) 0.39576(15) 0.0364(8) Uani 1 1 d . . . . .
C21 C 0.1822(4) 0.5606(3) 0.33771(16) 0.0401(8) Uani 1 1 d . . . . .
H21 H 0.1808 0.5226 0.3071 0.048 Uiso 1 1 calc R . . . .
C22 C 0.2455(4) 0.6589(3) 0.32784(15) 0.0379(8) Uani 1 1 d . . . . .
H22 H 0.1776 0.7078 0.3240 0.045 Uiso 1 1 calc R . . . .
C23 C 0.3343(5) 0.6573(3) 0.28204(16) 0.0430(9) Uani 1 1 d . . . . .
C24 C 0.4661(5) 0.6784(4) 0.2845(2) 0.0591(12) Uani 1 1 d . . . . .
H24 H 0.5036 0.6961 0.3147 0.071 Uiso 1 1 calc R . . . .
C25 C 0.5428(7) 0.6730(5) 0.2417(2) 0.0765(17) Uani 1 1 d . . . . .
H25 H 0.6315 0.6872 0.2436 0.092 Uiso 1 1 calc R . . . .
C26 C 0.4894(7) 0.6470(5) 0.1970(2) 0.0774(18) Uani 1 1 d . . . . .
H26 H 0.5414 0.6429 0.1687 0.093 Uiso 1 1 calc R . . . .
C27 C 0.3582(8) 0.6270(5) 0.1945(2) 0.0724(17) Uani 1 1 d . . . . .
H27 H 0.3210 0.6094 0.1643 0.087 Uiso 1 1 calc R . . . .
C28 C 0.2806(6) 0.6330(4) 0.23674(18) 0.0570(12) Uani 1 1 d . . . . .
H28 H 0.1915 0.6204 0.2345 0.068 Uiso 1 1 calc R . . . .
C29 C 0.0454(4) 0.5669(3) 0.35969(16) 0.0408(9) Uani 1 1 d . . . . .
C30 C 0.0091(5) 0.5227(4) 0.40329(19) 0.0582(12) Uani 1 1 d . . . . .
H30 H 0.0706 0.4883 0.4214 0.070 Uiso 1 1 calc R . . . .
C31 C -0.1180(6) 0.5291(6) 0.4204(2) 0.0761(18) Uani 1 1 d . . . . .
H31 H -0.1412 0.4983 0.4498 0.091 Uiso 1 1 calc R . . . .
C32 C -0.2099(5) 0.5798(5) 0.3948(2) 0.0691(15) Uani 1 1 d . . . . .
H32 H -0.2949 0.5841 0.4069 0.083 Uiso 1 1 calc R . . . .
C33 C -0.1766(5) 0.6245(5) 0.3511(3) 0.0744(17) Uani 1 1 d . . . . .
H33 H -0.2386 0.6597 0.3336 0.089 Uiso 1 1 calc R . . . .
C34 C -0.0486(5) 0.6167(4) 0.3332(2) 0.0596(12) Uani 1 1 d . . . . .
H34 H -0.0264 0.6452 0.3031 0.072 Uiso 1 1 calc R . . . .
C35 C 0.4791(5) 0.3983(3) 0.34943(18) 0.0492(10) Uani 1 1 d . . . . .
C36 C 0.5751(6) 0.3588(4) 0.3780(2) 0.0613(13) Uani 1 1 d . . . . .
H36 H 0.5566 0.3376 0.4100 0.074 Uiso 1 1 calc R . . . .
C37 C 0.7006(6) 0.3504(5) 0.3588(2) 0.0676(14) Uani 1 1 d . . . . .
H37 H 0.7667 0.3246 0.3784 0.081 Uiso 1 1 calc R . . . .
C38 C 0.7284(6) 0.3800(4) 0.3107(2) 0.0640(14) Uani 1 1 d . . . . .
C39 C 0.6290(7) 0.4185(4) 0.2830(2) 0.0691(15) Uani 1 1 d . . . . .
H39 H 0.6467 0.4381 0.2506 0.083 Uiso 1 1 calc R . . . .
C40 C 0.5055(6) 0.4293(4) 0.3010(2) 0.0601(13) Uani 1 1 d . . . . .
H40 H 0.4402 0.4566 0.2816 0.072 Uiso 1 1 calc R . . . .
C41 C 0.8644(7) 0.3689(6) 0.2894(3) 0.089(2) Uani 1 1 d . . . . .
H41A H 0.8611 0.3287 0.2605 0.134 Uiso 1 1 calc GR . . . .
H41B H 0.9205 0.3404 0.3139 0.134 Uiso 1 1 calc GR . . . .
H41C H 0.8980 0.4306 0.2803 0.134 Uiso 1 1 calc GR . . . .
Cl2 Cl 0.4936(5) 0.3463(3) 0.60280(13) 0.1783(17) Uani 1 1 d . . . . .
Cl3 Cl 0.5971(3) 0.3811(3) 0.70153(10) 0.1332(10) Uani 1 1 d . . . . .
C42 C 0.6303(11) 0.3739(8) 0.6419(4) 0.125(4) Uani 1 1 d . . . . .
H42A H 0.6967 0.3253 0.6371 0.150 Uiso 1 1 calc R . . . .
H42B H 0.6671 0.4344 0.6311 0.150 Uiso 1 1 calc R . . . .

loop_
_atom_site_aniso_label
_atom_site_aniso_U_11
_atom_site_aniso_U_22
_atom_site_aniso_U_33
_atom_site_aniso_U_23
_atom_site_aniso_U_13
_atom_site_aniso_U_12
Ni1 0.0334(3) 0.0348(3) 0.0361(3) 0.0015(3) -0.0013(3) 0.0007(3)
Cl1 0.0533(6) 0.0454(5) 0.0515(5) 0.0075(4) -0.0075(4) 0.0079(5)
S1 0.0472(6) 0.0336(5) 0.0627(6) 0.0000(4) 0.0062(5) -0.0003(4)
P1 0.0380(5) 0.0404(5) 0.0432(5) -0.0021(4) -0.0021(4) -0.0037(4)
O1 0.065(2) 0.0435(16) 0.077(2) 0.0142(16) 0.0164(18) 0.0021(16)
O2 0.062(2) 0.0430(17) 0.095(3) -0.0121(19) -0.006(2) -0.0042(16)
N1 0.0358(17) 0.0367(15) 0.0397(16) -0.0002(13) -0.0011(14) -0.0003(14)
N2 0.0379(17) 0.0366(17) 0.0530(19) -0.0002(15) -0.0033(15) 0.0003(14)
C1 0.044(2) 0.047(2) 0.063(3) -0.006(2) 0.006(2) -0.008(2)
C2 0.064(3) 0.066(3) 0.062(3) 0.014(3) 0.013(2) 0.005(3)
C3 0.092(5) 0.081(4) 0.071(4) 0.019(3) 0.032(3) 0.011(4)
C4 0.067(4) 0.088(5) 0.116(6) -0.013(4) 0.051(4) -0.010(4)
C5 0.044(3) 0.145(7) 0.114(6) -0.040(6) 0.018(3) -0.019(4)
C6 0.049(3) 0.118(5) 0.080(4) -0.032(4) 0.001(3) -0.013(3)
C7 0.061(3) 0.040(2) 0.040(2) -0.0011(17) -0.0024(19) -0.005(2)
C8 0.079(4) 0.049(3) 0.107(5) -0.010(3) -0.035(4) -0.002(3)
C9 0.119(6) 0.054(3) 0.103(5) -0.010(3) -0.049(5) -0.010(4)
C10 0.136(6) 0.041(3) 0.065(3) -0.006(2) -0.016(4) 0.006(3)
C11 0.093(5) 0.057(3) 0.087(4) -0.011(3) 0.004(4) 0.017(3)
C12 0.062(3) 0.053(3) 0.077(3) -0.011(3) 0.004(3) 0.004(3)
C13 0.048(2) 0.056(3) 0.047(2) -0.0009(19) -0.013(2) -0.002(2)
C14 0.0336(18) 0.043(2) 0.0372(18) 0.0049(16) 0.0016(15) 0.0052(16)
C15 0.0364(19) 0.053(2) 0.0407(19) 0.0018(18) -0.0018(16) 0.0034(18)
C16 0.044(2) 0.067(3) 0.044(2) 0.006(2) -0.0110(19) 0.003(2)
C17 0.050(3) 0.058(3) 0.054(2) 0.019(2) -0.004(2) 0.010(2)
C18 0.042(2) 0.047(2) 0.054(2) 0.013(2) 0.0051(19) 0.0060(18)
C19 0.0344(19) 0.0412(19) 0.0386(18) 0.0031(16) 0.0050(15) 0.0035(15)
C20 0.0301(17) 0.0358(18) 0.0432(19) 0.0021(16) 0.0056(16) 0.0022(14)
C21 0.039(2) 0.040(2) 0.0416(19) -0.0033(16) -0.0014(16) -0.0006(17)
C22 0.0352(19) 0.036(2) 0.042(2) 0.0004(16) -0.0027(16) 0.0013(16)
C23 0.049(2) 0.037(2) 0.042(2) 0.0016(16) 0.0022(18) -0.0020(18)
C24 0.053(3) 0.070(3) 0.054(3) 0.001(2) 0.007(2) -0.005(2)
C25 0.060(3) 0.093(5) 0.076(4) 0.000(3) 0.022(3) -0.006(3)
C26 0.093(5) 0.082(4) 0.057(3) 0.000(3) 0.031(3) 0.001(4)
C27 0.107(5) 0.068(3) 0.042(2) 0.000(2) 0.004(3) -0.002(3)
C28 0.062(3) 0.063(3) 0.046(2) 0.007(2) -0.006(2) -0.003(2)
C29 0.037(2) 0.042(2) 0.043(2) -0.0065(16) 0.0005(17) -0.0044(17)
C30 0.045(2) 0.078(3) 0.051(2) 0.008(3) -0.001(2) -0.006(2)
C31 0.058(3) 0.112(5) 0.059(3) 0.008(3) 0.017(3) -0.014(3)
C32 0.041(2) 0.085(4) 0.081(4) -0.008(3) 0.018(3) -0.002(3)
C33 0.042(3) 0.074(4) 0.108(5) 0.010(4) -0.001(3) 0.010(3)
C34 0.041(2) 0.070(3) 0.068(3) 0.014(3) 0.000(2) 0.004(2)
C35 0.054(3) 0.040(2) 0.054(2) -0.0062(19) 0.009(2) 0.0036(19)
C36 0.065(3) 0.058(3) 0.061(3) 0.005(2) 0.008(2) 0.019(3)
C37 0.048(3) 0.074(3) 0.081(4) -0.003(3) 0.004(3) 0.014(3)
C38 0.063(3) 0.054(3) 0.075(3) -0.015(3) 0.020(3) 0.001(2)
C39 0.082(4) 0.068(3) 0.057(3) -0.006(3) 0.022(3) 0.001(3)
C40 0.060(3) 0.065(3) 0.056(3) -0.002(2) 0.005(2) 0.006(3)
C41 0.068(4) 0.087(5) 0.113(5) -0.020(4) 0.034(4) 0.000(3)
Cl2 0.239(4) 0.162(3) 0.134(2) 0.029(2) -0.040(3) -0.079(3)
Cl3 0.1072(16) 0.182(3) 0.1104(16) 0.0044(18) 0.0083(14) -0.0095(19)
C42 0.120(8) 0.125(8) 0.130(8) 0.011(7) 0.032(6) -0.020(6)

loop_
_atom_type_symbol
_atom_type_description
_atom_type_scat_dispersion_real
_atom_type_scat_dispersion_imag
_atom_type_scat_source
C C 0.0181 0.0091 'International Tables Vol C Tables 4.2.6.8 and 6.1.1.4'
H H 0.0000 0.0000 'International Tables Vol C Tables 4.2.6.8 and 6.1.1.4'
Cl Cl 0.3639 0.7018 'International Tables Vol C Tables 4.2.6.8 and 6.1.1.4'
N N 0.0311 0.0180 'International Tables Vol C Tables 4.2.6.8 and 6.1.1.4'
Ni Ni -3.0029 0.5091 'International Tables Vol C Tables 4.2.6.8 and 6.1.1.4'
O O 0.0492 0.0322 'International Tables Vol C Tables 4.2.6.8 and 6.1.1.4'
P P 0.2955 0.4335 'International Tables Vol C Tables 4.2.6.8 and 6.1.1.4'
S S 0.3331 0.5567 'International Tables Vol C Tables 4.2.6.8 and 6.1.1.4'

loop_
_geom_angle_atom_site_label_1
_geom_angle_atom_site_label_2
_geom_angle_atom_site_label_3
_geom_angle
_geom_angle_site_symmetry_1
_geom_angle_site_symmetry_3
_geom_angle_publ_flag
P1 Ni1 Cl1 100.99(5) . . ?
N1 Ni1 Cl1 94.96(11) . . ?
N1 Ni1 P1 160.65(11) . . ?
C14 Ni1 Cl1 172.81(13) . . ?
C14 Ni1 P1 83.07(13) . . ?
C14 Ni1 N1 82.29(16) . . ?
O1 S1 N2 108.0(2) . . ?
O1 S1 C35 108.7(2) . . ?
O2 S1 O1 119.3(3) . . ?
O2 S1 N2 103.7(2) . . ?
O2 S1 C35 110.0(2) . . ?
N2 S1 C35 106.3(2) . . ?
C1 P1 Ni1 108.10(16) . . ?
C1 P1 C7 105.8(2) . . ?
C1 P1 C13 107.6(2) . . ?
C7 P1 Ni1 124.47(17) . . ?
C7 P1 C13 104.5(2) . . ?
C13 P1 Ni1 105.43(16) . . ?
C20 N1 Ni1 116.8(3) . . ?
C20 N1 C22 109.9(3) . . ?
C22 N1 Ni1 132.5(3) . . ?
C20 N2 S1 129.8(3) . . ?
C20 N2 C21 106.8(3) . . ?
C21 N2 S1 120.7(3) . . ?
C2 C1 P1 117.6(4) . . ?
C6 C1 P1 123.4(5) . . ?
C6 C1 C2 119.0(5) . . ?
C1 C2 H2 120.2 . . ?
C3 C2 C1 119.7(6) . . ?
C3 C2 H2 120.1 . . ?
C2 C3 H3 120.0 . . ?
C2 C3 C4 119.9(7) . . ?
C4 C3 H3 120.0 . . ?
C3 C4 H4 119.8 . . ?
C5 C4 C3 120.3(6) . . ?
C5 C4 H4 119.8 . . ?
C4 C5 H5 119.8 . . ?
C4 C5 C6 120.5(7) . . ?
C6 C5 H5 119.8 . . ?
C1 C6 H6 119.7 . . ?
C5 C6 C1 120.6(7) . . ?
C5 C6 H6 119.7 . . ?
C8 C7 P1 120.2(4) . . ?
C8 C7 C12 118.6(5) . . ?
C12 C7 P1 121.0(4) . . ?
C7 C8 H8 119.8 . . ?
C7 C8 C9 120.5(7) . . ?
C9 C8 H8 119.8 . . ?
C8 C9 H9 120.2 . . ?
C10 C9 C8 119.6(7) . . ?
C10 C9 H9 120.2 . . ?
C9 C10 H10 120.1 . . ?
C11 C10 C9 119.9(6) . . ?
C11 C10 H10 120.1 . . ?
C10 C11 H11 119.9 . . ?
C10 C11 C12 120.2(7) . . ?
C12 C11 H11 119.9 . . ?
C7 C12 H12 119.4 . . ?
C11 C12 C7 121.2(6) . . ?
C11 C12 H12 119.4 . . ?
P1 C13 H13A 110.9 . . ?
P1 C13 H13B 110.9 . . ?
H13A C13 H13B 108.9 . . ?
C15 C13 P1 104.4(3) . . ?
C15 C13 H13A 110.9 . . ?
C15 C13 H13B 110.9 . . ?
C15 C14 Ni1 125.3(3) . . ?
C15 C14 C19 118.8(4) . . ?
C19 C14 Ni1 115.8(3) . . ?
C14 C15 C13 116.7(4) . . ?
C16 C15 C13 123.5(4) . . ?
C16 C15 C14 119.8(4) . . ?
C15 C16 H16 119.6 . . ?
C15 C16 C17 120.8(4) . . ?
C17 C16 H16 119.6 . . ?
C16 C17 H17 119.8 . . ?
C18 C17 C16 120.4(4) . . ?
C18 C17 H17 119.8 . . ?
C17 C18 H18 120.3 . . ?
C17 C18 C19 119.3(4) . . ?
C19 C18 H18 120.3 . . ?
C14 C19 C20 110.0(3) . . ?
C18 C19 C14 120.8(4) . . ?
C18 C19 C20 129.3(4) . . ?
N1 C20 N2 112.8(4) . . ?
N1 C20 C19 115.1(4) . . ?
N2 C20 C19 132.1(4) . . ?
N2 C21 H21 110.2 . . ?
N2 C21 C22 100.9(3) . . ?
N2 C21 C29 111.5(3) . . ?
C22 C21 H21 110.2 . . ?
C29 C21 H21 110.2 . . ?
C29 C21 C22 113.6(3) . . ?
N1 C22 C21 102.2(3) . . ?
N1 C22 H22 110.1 . . ?
N1 C22 C23 111.9(3) . . ?
C21 C22 H22 110.1 . . ?
C23 C22 C21 112.0(3) . . ?
C23 C22 H22 110.1 . . ?
C24 C23 C22 122.5(4) . . ?
C28 C23 C22 118.5(4) . . ?
C28 C23 C24 119.0(5) . . ?
C23 C24 H24 120.1 . . ?
C23 C24 C25 119.8(6) . . ?
C25 C24 H24 120.1 . . ?
C24 C25 H25 119.5 . . ?
C26 C25 C24 120.9(6) . . ?
C26 C25 H25 119.5 . . ?
C25 C26 H26 120.4 . . ?
C25 C26 C27 119.1(6) . . ?
C27 C26 H26 120.4 . . ?
C26 C27 H27 119.8 . . ?
C26 C27 C28 120.5(6) . . ?
C28 C27 H27 119.8 . . ?
C23 C28 C27 120.6(5) . . ?
C23 C28 H28 119.7 . . ?
C27 C28 H28 119.7 . . ?
C30 C29 C21 123.6(4) . . ?
C30 C29 C34 118.5(5) . . ?
C34 C29 C21 117.9(4) . . ?
C29 C30 H30 119.7 . . ?
C29 C30 C31 120.6(5) . . ?
C31 C30 H30 119.7 . . ?
C30 C31 H31 119.5 . . ?
C32 C31 C30 120.9(5) . . ?
C32 C31 H31 119.5 . . ?
C31 C32 H32 120.1 . . ?
C31 C32 C33 119.9(5) . . ?
C33 C32 H32 120.1 . . ?
C32 C33 H33 120.3 . . ?
C32 C33 C34 119.4(6) . . ?
C34 C33 H33 120.3 . . ?
C29 C34 C33 120.8(5) . . ?
C29 C34 H34 119.6 . . ?
C33 C34 H34 119.6 . . ?
C36 C35 S1 120.2(4) . . ?
C36 C35 C40 120.7(5) . . ?
C40 C35 S1 119.0(4) . . ?
C35 C36 H36 120.3 . . ?
C35 C36 C37 119.4(5) . . ?
C37 C36 H36 120.3 . . ?
C36 C37 H37 119.7 . . ?
C38 C37 C36 120.7(6) . . ?
C38 C37 H37 119.7 . . ?
C37 C38 C41 120.7(6) . . ?
C39 C38 C37 118.1(5) . . ?
C39 C38 C41 121.2(6) . . ?
C38 C39 H39 118.7 . . ?
C40 C39 C38 122.6(5) . . ?
C40 C39 H39 118.7 . . ?
C35 C40 H40 120.8 . . ?
C39 C40 C35 118.4(6) . . ?
C39 C40 H40 120.8 . . ?
C38 C41 H41A 109.5 . . ?
C38 C41 H41B 109.5 . . ?
C38 C41 H41C 109.5 . . ?
H41A C41 H41B 109.5 . . ?
H41A C41 H41C 109.5 . . ?
H41B C41 H41C 109.5 . . ?
Cl2 C42 H42A 108.5 . . ?
Cl2 C42 H42B 108.5 . . ?
Cl3 C42 Cl2 115.1(6) . . ?
Cl3 C42 H42A 108.5 . . ?
Cl3 C42 H42B 108.5 . . ?
H42A C42 H42B 107.5 . . ?

loop_
_geom_bond_atom_site_label_1
_geom_bond_atom_site_label_2
_geom_bond_distance
_geom_bond_site_symmetry_2
_geom_bond_publ_flag
Ni1 Cl1 2.2130(12) . ?
Ni1 P1 2.1408(12) . ?
Ni1 N1 1.918(3) . ?
Ni1 C14 1.891(4) . ?
S1 O1 1.430(4) . ?
S1 O2 1.424(4) . ?
S1 N2 1.675(4) . ?
S1 C35 1.754(5) . ?
P1 C1 1.822(5) . ?
P1 C7 1.827(5) . ?
P1 C13 1.839(5) . ?
N1 C20 1.293(5) . ?
N1 C22 1.471(5) . ?
N2 C20 1.390(6) . ?
N2 C21 1.497(6) . ?
C1 C2 1.397(8) . ?
C1 C6 1.383(8) . ?
C2 H2 0.9300 . ?
C2 C3 1.376(8) . ?
C3 H3 0.9300 . ?
C3 C4 1.385(12) . ?
C4 H4 0.9300 . ?
C4 C5 1.357(12) . ?
C5 H5 0.9300 . ?
C5 C6 1.368(9) . ?
C6 H6 0.9300 . ?
C7 C8 1.375(8) . ?
C7 C12 1.376(8) . ?
C8 H8 0.9300 . ?
C8 C9 1.393(9) . ?
C9 H9 0.9300 . ?
C9 C10 1.378(12) . ?
C10 H10 0.9300 . ?
C10 C11 1.365(11) . ?
C11 H11 0.9300 . ?
C11 C12 1.369(8) . ?
C12 H12 0.9300 . ?
C13 H13A 0.9700 . ?
C13 H13B 0.9700 . ?
C13 C15 1.510(7) . ?
C14 C15 1.396(6) . ?
C14 C19 1.408(6) . ?
C15 C16 1.385(7) . ?
C16 H16 0.9300 . ?
C16 C17 1.385(8) . ?
C17 H17 0.9300 . ?
C17 C18 1.380(7) . ?
C18 H18 0.9300 . ?
C18 C19 1.391(6) . ?
C19 C20 1.472(6) . ?
C21 H21 0.9800 . ?
C21 C22 1.543(6) . ?
C21 C29 1.521(6) . ?
C22 H22 0.9800 . ?
C22 C23 1.530(6) . ?
C23 C24 1.381(7) . ?
C23 C28 1.378(7) . ?
C24 H24 0.9300 . ?
C24 C25 1.394(8) . ?
C25 H25 0.9300 . ?
C25 C26 1.368(10) . ?
C26 H26 0.9300 . ?
C26 C27 1.372(10) . ?
C27 H27 0.9300 . ?
C27 C28 1.386(8) . ?
C28 H28 0.9300 . ?
C29 C30 1.375(7) . ?
C29 C34 1.384(7) . ?
C30 H30 0.9300 . ?
C30 C31 1.380(8) . ?
C31 H31 0.9300 . ?
C31 C32 1.364(10) . ?
C32 H32 0.9300 . ?
C32 C33 1.371(10) . ?
C33 H33 0.9300 . ?
C33 C34 1.399(8) . ?
C34 H34 0.9300 . ?
C35 C36 1.363(8) . ?
C35 C40 1.397(7) . ?
C36 H36 0.9300 . ?
C36 C37 1.388(8) . ?
C37 H37 0.9300 . ?
C37 C38 1.386(9) . ?
C38 C39 1.369(9) . ?
C38 C41 1.511(8) . ?
C39 H39 0.9300 . ?
C39 C40 1.361(9) . ?
C40 H40 0.9300 . ?
C41 H41A 0.9600 . ?
C41 H41B 0.9600 . ?
C41 H41C 0.9600 . ?
Cl2 C42 1.790(12) . ?
Cl3 C42 1.641(11) . ?
C42 H42A 0.9700 . ?
C42 H42B 0.9700 . ?

loop_
_geom_torsion_atom_site_label_1
_geom_torsion_atom_site_label_2
_geom_torsion_atom_site_label_3
_geom_torsion_atom_site_label_4
_geom_torsion
_geom_torsion_site_symmetry_1
_geom_torsion_site_symmetry_2
_geom_torsion_site_symmetry_3
_geom_torsion_site_symmetry_4
_geom_torsion_publ_flag
Ni1 P1 C1 C2 42.6(5) . . . . ?
Ni1 P1 C1 C6 -137.7(5) . . . . ?
Ni1 P1 C7 C8 -177.3(4) . . . . ?
Ni1 P1 C7 C12 6.7(5) . . . . ?
Ni1 P1 C13 C15 22.4(3) . . . . ?
Ni1 N1 C20 N2 -179.7(3) . . . . ?
Ni1 N1 C20 C19 0.4(5) . . . . ?
Ni1 N1 C22 C21 -168.5(3) . . . . ?
Ni1 N1 C22 C23 71.4(4) . . . . ?
Ni1 C14 C15 C13 0.0(6) . . . . ?
Ni1 C14 C15 C16 178.9(3) . . . . ?
Ni1 C14 C19 C18 -176.8(3) . . . . ?
Ni1 C14 C19 C20 3.4(4) . . . . ?
S1 N2 C20 N1 151.5(3) . . . . ?
S1 N2 C20 C19 -28.6(7) . . . . ?
S1 N2 C21 C22 -140.9(3) . . . . ?
S1 N2 C21 C29 98.1(4) . . . . ?
S1 C35 C36 C37 176.0(5) . . . . ?
S1 C35 C40 C39 -174.9(5) . . . . ?
P1 Ni1 C14 C15 13.0(3) . . . . ?
P1 Ni1 C14 C19 -170.0(3) . . . . ?
P1 C1 C2 C3 179.7(5) . . . . ?
P1 C1 C6 C5 -178.5(6) . . . . ?
P1 C7 C8 C9 -175.4(6) . . . . ?
P1 C7 C12 C11 175.7(5) . . . . ?
P1 C13 C15 C14 -15.7(5) . . . . ?
P1 C13 C15 C16 165.5(4) . . . . ?
O1 S1 N2 C20 66.1(4) . . . . ?
O1 S1 N2 C21 -135.0(3) . . . . ?
O1 S1 C35 C36 3.1(5) . . . . ?
O1 S1 C35 C40 178.5(4) . . . . ?
O2 S1 N2 C20 -166.4(4) . . . . ?
O2 S1 N2 C21 -7.6(4) . . . . ?
O2 S1 C35 C36 -129.1(4) . . . . ?
O2 S1 C35 C40 46.2(5) . . . . ?
N1 Ni1 C14 C15 -179.6(4) . . . . ?
N1 Ni1 C14 C19 -2.6(3) . . . . ?
N1 C22 C23 C24 -5.7(6) . . . . ?
N1 C22 C23 C28 173.6(4) . . . . ?
N2 S1 C35 C36 119.2(4) . . . . ?
N2 S1 C35 C40 -65.4(4) . . . . ?
N2 C21 C22 N1 -26.0(4) . . . . ?
N2 C21 C22 C23 94.0(4) . . . . ?
N2 C21 C29 C30 -11.9(6) . . . . ?
N2 C21 C29 C34 170.8(4) . . . . ?
C1 P1 C7 C8 -51.5(5) . . . . ?
C1 P1 C7 C12 132.6(4) . . . . ?
C1 P1 C13 C15 -92.8(3) . . . . ?
C1 C2 C3 C4 -1.5(10) . . . . ?
C2 C1 C6 C5 1.2(11) . . . . ?
C2 C3 C4 C5 1.9(12) . . . . ?
C3 C4 C5 C6 -0.7(14) . . . . ?
C4 C5 C6 C1 -0.8(14) . . . . ?
C6 C1 C2 C3 -0.1(9) . . . . ?
C7 P1 C1 C2 -92.8(4) . . . . ?
C7 P1 C1 C6 87.0(6) . . . . ?
C7 P1 C13 C15 155.1(3) . . . . ?
C7 C8 C9 C10 0.3(12) . . . . ?
C8 C7 C12 C11 -0.3(9) . . . . ?
C8 C9 C10 C11 -1.6(12) . . . . ?
C9 C10 C11 C12 2.0(11) . . . . ?
C10 C11 C12 C7 -1.0(10) . . . . ?
C12 C7 C8 C9 0.6(10) . . . . ?
C13 P1 C1 C2 156.0(4) . . . . ?
C13 P1 C1 C6 -24.3(6) . . . . ?
C13 P1 C7 C8 61.9(5) . . . . ?
C13 P1 C7 C12 -114.0(5) . . . . ?
C13 C15 C16 C17 176.3(5) . . . . ?
C14 C15 C16 C17 -2.5(7) . . . . ?
C14 C19 C20 N1 -2.5(5) . . . . ?
C14 C19 C20 N2 177.7(4) . . . . ?
C15 C14 C19 C18 0.5(6) . . . . ?
C15 C14 C19 C20 -179.4(3) . . . . ?
C15 C16 C17 C18 0.6(8) . . . . ?
C16 C17 C18 C19 1.9(7) . . . . ?
C17 C18 C19 C14 -2.4(6) . . . . ?
C17 C18 C19 C20 177.4(4) . . . . ?
C18 C19 C20 N1 177.8(4) . . . . ?
C18 C19 C20 N2 -2.1(7) . . . . ?
C19 C14 C15 C13 -176.9(4) . . . . ?
C19 C14 C15 C16 2.0(6) . . . . ?
C20 N1 C22 C21 22.6(4) . . . . ?
C20 N1 C22 C23 -97.5(4) . . . . ?
C20 N2 C21 C22 22.3(4) . . . . ?
C20 N2 C21 C29 -98.7(4) . . . . ?
C21 N2 C20 N1 -9.6(5) . . . . ?
C21 N2 C20 C19 170.2(4) . . . . ?
C21 C22 C23 C24 -119.9(5) . . . . ?
C21 C22 C23 C28 59.4(5) . . . . ?
C21 C29 C30 C31 -178.0(5) . . . . ?
C21 C29 C34 C33 179.4(5) . . . . ?
C22 N1 C20 N2 -8.9(5) . . . . ?
C22 N1 C20 C19 171.3(3) . . . . ?
C22 C21 C29 C30 -125.1(5) . . . . ?
C22 C21 C29 C34 57.7(5) . . . . ?
C22 C23 C24 C25 178.1(5) . . . . ?
C22 C23 C28 C27 -177.5(5) . . . . ?
C23 C24 C25 C26 -0.1(11) . . . . ?
C24 C23 C28 C27 1.8(8) . . . . ?
C24 C25 C26 C27 0.7(12) . . . . ?
C25 C26 C27 C28 -0.1(11) . . . . ?
C26 C27 C28 C23 -1.1(10) . . . . ?
C28 C23 C24 C25 -1.2(8) . . . . ?
C29 C21 C22 N1 93.4(4) . . . . ?
C29 C21 C22 C23 -146.6(4) . . . . ?
C29 C30 C31 C32 -0.6(10) . . . . ?
C30 C29 C34 C33 2.0(8) . . . . ?
C30 C31 C32 C33 0.7(11) . . . . ?
C31 C32 C33 C34 0.5(11) . . . . ?
C32 C33 C34 C29 -1.9(10) . . . . ?
C34 C29 C30 C31 -0.8(8) . . . . ?
C35 S1 N2 C20 -50.5(4) . . . . ?
C35 S1 N2 C21 108.4(4) . . . . ?
C35 C36 C37 C38 -1.3(9) . . . . ?
C36 C35 C40 C39 0.4(8) . . . . ?
C36 C37 C38 C39 0.7(9) . . . . ?
C36 C37 C38 C41 -178.7(6) . . . . ?
C37 C38 C39 C40 0.4(10) . . . . ?
C38 C39 C40 C35 -1.0(9) . . . . ?
C40 C35 C36 C37 0.7(8) . . . . ?
C41 C38 C39 C40 179.9(6) . . . . ?
